data_4350307
loop_
_publ_author_name
'Cabeza, Javier A.'
'del R\'io, Ignacio'
'Garc\'ia-Alvarez, Pablo'
'Miguel, Daniel'

_publ_section_title
;
 High-nuclearity ruthenium carbonyl cluster complexes derived from
 2-amino-6-methylpyridine: synthesis of nonanuclear derivatives containing
 mu4- and mu5-oxo ligands.
;
_journal_issue 15
_journal_name_full 'Inorganic chemistry'
_journal_page_first 6020
_journal_page_last 6027
_journal_paper_doi 10.1021/ic060433o
_journal_volume 45
_journal_year 2006
_chemical_compound_source
;
Synthesis. Crystallization from a CH~2~Cl~2~ /
 hexanes solution 
at room temperature by slow liquid-liquid difussion.
;
_chemical_formula_moiety 'C33 H16 N4 O22 Ru9, C H2 Cl2'
_chemical_formula_sum 'C34 H18 Cl2 N4 O22 Ru9'
_chemical_formula_weight 1815.06
_space_group_IT_number 2
_space_group_name_Hall '-P 1'
_space_group_name_H-M_alt 'P -1'
_symmetry_cell_setting triclinic
_symmetry_space_group_name_Hall '-P 1'
_symmetry_space_group_name_H-M 'P -1'
_atom_sites_solution_hydrogens geom
_atom_sites_solution_primary direct
_atom_sites_solution_secondary difmap
_audit_creation_method SHELXL-97
_cell_angle_alpha 86.5770(10)
_cell_angle_beta 87.1220(10)
_cell_angle_gamma 85.8630(10)
_cell_formula_units_Z 2
_cell_length_a 10.3849(2)
_cell_length_b 11.01080(10)
_cell_length_c 21.9664(3)
_cell_measurement_reflns_used 7654
_cell_measurement_temperature 150(2)
_cell_volume 2498.10(6)
_computing_cell_refinement 'HKL Scalepack (Otwinowski & Minor 1997)'
_computing_data_collection 'Collect (Nonius BV, 1997-2000)'
_computing_data_reduction 'HKL Denzo and Scalepack (Otwinowski & Minor 1997)'
_computing_molecular_graphics 'EUCLID (Spek, 1982)'
_computing_publication_material 'SHELXL-97 (Sheldrick, 1997)'
_computing_structure_refinement 'SHELXL-97 (Sheldrick, 1997)'
_computing_structure_solution 'DIRDIF-96 (Beurskens et al., 1996)'
_diffrn_ambient_temperature 150(2)
_diffrn_detector_area_resol_mean 9
_diffrn_measured_fraction_theta_full 0.970
_diffrn_measured_fraction_theta_max 0.970
_diffrn_measurement_device '95mm CCD camera on \k-goniostat'
_diffrn_measurement_device_type KappaCCD
_diffrn_measurement_method CCD
_diffrn_radiation_monochromator 'horizontally mounted graphite crystal'
_diffrn_radiation_source 'fine-focus sealed tube'
_diffrn_radiation_type CuK\a
_diffrn_radiation_wavelength 1.54180
_diffrn_reflns_av_R_equivalents 0.0000
_diffrn_reflns_av_sigmaI/netI 0.0716
_diffrn_reflns_limit_h_max 12
_diffrn_reflns_limit_h_min 0
_diffrn_reflns_limit_k_max 13
_diffrn_reflns_limit_k_min -13
_diffrn_reflns_limit_l_max 26
_diffrn_reflns_limit_l_min -26
_diffrn_reflns_number 16875
_diffrn_reflns_theta_full 70.10
_diffrn_reflns_theta_max 70.10
_diffrn_reflns_theta_min 4.03
_exptl_absorpt_coefficient_mu 23.092
_exptl_absorpt_correction_T_max 0.560
_exptl_absorpt_correction_T_min 0.280
_exptl_absorpt_correction_type refdelf
_exptl_absorpt_process_details
;
Parkin S,Moezzi B & Hope H, (1995) J. Appl. Cryst. 28, 53-56
Cubic fit to sin(theta)/lambda - 24 parameters
;
_exptl_crystal_colour black
_exptl_crystal_density_diffrn 2.413
_exptl_crystal_density_method 'not measured'
_exptl_crystal_description blocks
_exptl_crystal_F_000 1712
_exptl_crystal_size_max 0.075
_exptl_crystal_size_mid 0.050
_exptl_crystal_size_min 0.025
_refine_diff_density_max 1.265
_refine_diff_density_min -1.109
_refine_diff_density_rms 0.163
_refine_ls_extinction_coef 0.00114(5)
_refine_ls_extinction_expression Fc^*^=kFc[1+0.001xFc^2^\l^3^/sin(2\q)]^-1/4^
_refine_ls_extinction_method SHELXL
_refine_ls_goodness_of_fit_ref 1.036
_refine_ls_hydrogen_treatment mixed
_refine_ls_matrix_type full
_refine_ls_number_parameters 656
_refine_ls_number_reflns 9221
_refine_ls_number_restraints 1
_refine_ls_restrained_S_all 1.036
_refine_ls_R_factor_all 0.0432
_refine_ls_R_factor_gt 0.0385
_refine_ls_shift/su_max 0.002
_refine_ls_shift/su_mean 0.000
_refine_ls_structure_factor_coef Fsqd
_refine_ls_weighting_details 'calc w=1/[\s^2^(Fo^2^)+(0.0185P)^2^+5.3009P] where P=(Fo^2^+2Fc^2^)/3'
_refine_ls_weighting_scheme calc
_refine_ls_wR_factor_gt 0.0894
_refine_ls_wR_factor_ref 0.0921
_reflns_number_gt 8284
_reflns_number_total 9221
_reflns_threshold_expression >2sigma(I)
_cod_data_source_file ic060433osi20060314_110736.cif
_cod_data_source_block 4_(pg106b)
_cod_database_code 4350307

loop_
_symmetry_equiv_pos_as_xyz
'x, y, z'
'-x, -y, -z'

loop_
_atom_site_label
_atom_site_type_symbol
_atom_site_fract_x
_atom_site_fract_y
_atom_site_fract_z
_atom_site_U_iso_or_equiv
_atom_site_adp_type
_atom_site_occupancy
_atom_site_symmetry_multiplicity
_atom_site_calc_flag
_atom_site_refinement_flags
C1 C 0.6020(6) 0.8601(5) 0.8793(2) 0.0364(13) Uani 1 1 d .
C2 C 0.4828(7) 0.9282(6) 0.8796(3) 0.0532(17) Uani 1 1 d .
H2 H 0.4121 0.9011 0.8613 0.064 Uiso 1 1 calc R
C3 C 0.4740(10) 1.0384(7) 0.9084(4) 0.072(3) Uani 1 1 d .
H3A H 0.3965 1.0863 0.9088 0.087 Uiso 1 1 calc R
C4 C 0.5768(11) 1.0762(6) 0.9358(3) 0.072(3) Uani 1 1 d .
H4 H 0.5704 1.1506 0.9541 0.087 Uiso 1 1 calc R
C5 C 0.6883(9) 1.0056(6) 0.9365(3) 0.059(2) Uani 1 1 d .
C6 C 0.8030(12) 1.0488(7) 0.9664(4) 0.090(3) Uani 1 1 d .
H6A H 0.8744 0.9887 0.9632 0.135 Uiso 1 1 calc R
H6B H 0.7809 1.0608 1.0087 0.135 Uiso 1 1 calc R
H6C H 0.8267 1.1244 0.9464 0.135 Uiso 1 1 calc R
C10 C 0.0910(12) 0.2102(12) 0.7967(8) 0.127(5) Uani 1 1 d .
H10A H 0.0064 0.1962 0.7828 0.153 Uiso 1 1 calc R
H10B H 0.0985 0.1693 0.8368 0.153 Uiso 1 1 calc R
C11 C 0.9117(5) 0.7051(5) 0.5943(2) 0.0355(12) Uani 1 1 d .
C12 C 1.0438(6) 0.6761(7) 0.5910(3) 0.0538(17) Uani 1 1 d .
H12 H 1.0858 0.6408 0.6247 0.065 Uiso 1 1 calc R
C13 C 1.1119(7) 0.7008(9) 0.5363(4) 0.072(2) Uani 1 1 d .
H13 H 1.2010 0.6848 0.5329 0.086 Uiso 1 1 calc R
C14 C 1.0449(8) 0.7493(9) 0.4875(3) 0.071(2) Uani 1 1 d .
H14 H 1.0892 0.7644 0.4503 0.086 Uiso 1 1 calc R
C15 C 0.9142(7) 0.7762(7) 0.4923(3) 0.0516(16) Uani 1 1 d .
C16 C 0.8442(9) 0.8279(10) 0.4375(3) 0.076(2) Uani 1 1 d .
H16A H 0.7538 0.8416 0.4483 0.114 Uiso 1 1 calc R
H16B H 0.8553 0.7714 0.4057 0.114 Uiso 1 1 calc R
H16C H 0.8786 0.9036 0.4233 0.114 Uiso 1 1 calc R
C101 C 0.6031(7) 0.6256(5) 0.9664(3) 0.0481(16) Uani 1 1 d .
C102 C 0.7647(6) 0.4479(5) 0.9308(3) 0.0403(13) Uani 1 1 d .
C201 C 0.8524(6) 0.8968(5) 0.7925(3) 0.0395(13) Uani 1 1 d .
C202 C 0.9847(6) 0.6901(5) 0.7751(3) 0.0379(13) Uani 1 1 d .
C301 C 1.0098(8) 0.8574(7) 0.9047(3) 0.0609(19) Uani 1 1 d .
C302 C 0.8521(9) 0.7539(7) 1.0044(3) 0.062(2) Uani 1 1 d .
C303 C 0.9793(7) 0.6150(6) 0.9188(3) 0.0468(15) Uani 1 1 d .
C401 C 0.3803(6) 0.6351(7) 0.8633(3) 0.0542(17) Uani 1 1 d .
C402 C 0.3851(6) 0.7851(6) 0.7652(3) 0.0471(15) Uani 1 1 d .
C501 C 0.4518(7) 0.3476(7) 0.7864(4) 0.0568(18) Uani 1 1 d .
C502 C 0.5866(8) 0.3220(7) 0.6733(3) 0.0581(19) Uani 1 1 d .
C503 C 0.3257(8) 0.4304(7) 0.6818(4) 0.064(2) Uani 1 1 d .
C601 C 0.6172(6) 0.9625(5) 0.7163(3) 0.0411(13) Uani 1 1 d .
C602 C 0.8324(6) 0.9598(6) 0.6524(3) 0.0423(14) Uani 1 1 d .
C701 C 0.6814(8) 0.5275(6) 0.5779(3) 0.0538(17) Uani 1 1 d .
C702 C 0.4763(7) 0.6172(6) 0.6333(3) 0.0524(16) Uani 1 1 d .
C801 C 0.7380(6) 0.3421(5) 0.8056(3) 0.0402(13) Uani 1 1 d .
C802 C 0.8336(6) 0.4397(5) 0.7086(3) 0.0403(13) Uani 1 1 d .
C901 C 0.5738(7) 0.7562(7) 0.5017(3) 0.0579(18) Uani 1 1 d .
C902 C 0.6731(7) 0.9785(7) 0.5396(3) 0.0558(17) Uani 1 1 d .
C903 C 0.4857(7) 0.8848(7) 0.6046(3) 0.0571(18) Uani 1 1 d .
N1 N 0.6277(4) 0.7563(4) 0.8469(2) 0.0310(9) Uani 1 1 d .
N2 N 0.7021(6) 0.8964(4) 0.9099(2) 0.0442(13) Uani 1 1 d .
N3 N 0.8358(4) 0.6858(4) 0.64819(19) 0.0298(9) Uani 1 1 d D
N4 N 0.8469(5) 0.7568(5) 0.5464(2) 0.0390(11) Uani 1 1 d .
O10 O 0.6556(3) 0.6797(3) 0.73435(14) 0.0256(7) Uani 1 1 d .
O101 O 0.5486(7) 0.6438(5) 1.0121(2) 0.0840(19) Uani 1 1 d .
O102 O 0.8078(6) 0.3617(4) 0.9553(2) 0.0656(14) Uani 1 1 d .
O201 O 0.8828(6) 0.9960(4) 0.7920(2) 0.0626(13) Uani 1 1 d .
O202 O 1.0916(5) 0.6634(5) 0.7622(3) 0.0689(14) Uani 1 1 d .
O301 O 1.0997(7) 0.9086(7) 0.8954(3) 0.099(2) Uani 1 1 d .
O302 O 0.8409(9) 0.7524(6) 1.0554(2) 0.109(3) Uani 1 1 d .
O303 O 1.0492(5) 0.5307(5) 0.9207(3) 0.0697(15) Uani 1 1 d .
O401 O 0.3074(6) 0.6213(7) 0.9035(3) 0.097(2) Uani 1 1 d .
O402 O 0.3101(5) 0.8518(5) 0.7448(3) 0.0770(16) Uani 1 1 d .
O501 O 0.4297(6) 0.2881(6) 0.8283(3) 0.091(2) Uani 1 1 d .
O502 O 0.6409(7) 0.2474(5) 0.6482(3) 0.0841(19) Uani 1 1 d .
O503 O 0.2322(6) 0.4188(6) 0.6612(4) 0.099(2) Uani 1 1 d .
O601 O 0.5492(5) 1.0390(4) 0.7350(3) 0.0696(15) Uani 1 1 d .
O602 O 0.8978(6) 1.0326(5) 0.6336(3) 0.0767(16) Uani 1 1 d .
O701 O 0.6980(8) 0.4785(6) 0.5329(3) 0.098(2) Uani 1 1 d .
O702 O 0.3784(5) 0.6444(6) 0.6129(3) 0.0833(19) Uani 1 1 d .
O801 O 0.7526(5) 0.2463(4) 0.8271(2) 0.0626(13) Uani 1 1 d .
O802 O 0.9089(5) 0.3916(5) 0.6768(2) 0.0624(13) Uani 1 1 d .
O901 O 0.5269(7) 0.7190(7) 0.4633(3) 0.097(2) Uani 1 1 d .
O902 O 0.6887(7) 1.0753(6) 0.5213(3) 0.0895(19) Uani 1 1 d .
O903 O 0.3897(5) 0.9296(7) 0.6208(3) 0.0871(19) Uani 1 1 d .
Cl1 Cl 0.0966(3) 0.3489(3) 0.80342(12) 0.0973(8) Uani 1 1 d .
Cl2 Cl 0.2149(6) 0.1363(3) 0.7440(3) 0.191(2) Uani 1 1 d .
Ru1 Ru 0.69277(4) 0.59505(3) 0.893202(17) 0.02865(12) Uani 1 1 d .
Ru2 Ru 0.81418(4) 0.73331(3) 0.799259(16) 0.02473(11) Uani 1 1 d .
Ru3 Ru 0.86515(5) 0.75687(4) 0.917152(18) 0.03642(13) Uani 1 1 d .
Ru4 Ru 0.50078(4) 0.66129(4) 0.799293(19) 0.03104(12) Uani 1 1 d .
Ru5 Ru 0.49200(4) 0.44957(4) 0.71642(2) 0.03962(13) Uani 1 1 d .
Ru6 Ru 0.73236(4) 0.83934(3) 0.685715(17) 0.02725(11) Uani 1 1 d .
Ru7 Ru 0.65356(4) 0.60838(4) 0.648544(18) 0.03106(12) Uani 1 1 d .
Ru8 Ru 0.71420(4) 0.49855(3) 0.768523(17) 0.02572(11) Uani 1 1 d .
Ru9 Ru 0.64649(4) 0.81889(4) 0.572485(19) 0.03649(13) Uani 1 1 d .
H3 H 0.877(6) 0.644(6) 0.675(3) 0.050(19) Uiso 1 1 d D
H100 H 0.816(6) 0.565(5) 0.823(3) 0.035(15) Uiso 1 1 d .
H200 H 0.603(6) 0.523(5) 0.829(3) 0.040 Uiso 1 1 d .
H300 H 0.405(7) 0.576(6) 0.751(3) 0.054(19) Uiso 1 1 d .

loop_
_atom_site_aniso_label
_atom_site_aniso_U_11
_atom_site_aniso_U_22
_atom_site_aniso_U_33
_atom_site_aniso_U_23
_atom_site_aniso_U_13
_atom_site_aniso_U_12
C1 0.055(4) 0.028(3) 0.025(3) -0.003(2) 0.012(2) 0.001(2)
C2 0.063(4) 0.041(3) 0.050(4) -0.002(3) 0.017(3) 0.015(3)
C3 0.106(7) 0.043(4) 0.056(4) 0.004(3) 0.041(5) 0.037(4)
C4 0.138(9) 0.033(4) 0.042(4) -0.014(3) 0.014(5) 0.011(5)
C5 0.114(7) 0.030(3) 0.029(3) -0.006(3) 0.005(3) 0.006(4)
C6 0.165(10) 0.039(4) 0.071(5) -0.025(4) -0.037(6) -0.005(5)
C10 0.081(8) 0.120(10) 0.176(13) 0.023(9) 0.020(8) -0.024(7)
C11 0.031(3) 0.045(3) 0.030(3) -0.008(2) 0.001(2) 0.007(2)
C12 0.037(3) 0.083(5) 0.037(3) -0.001(3) 0.003(3) 0.016(3)
C13 0.041(4) 0.113(7) 0.056(4) -0.005(4) 0.011(3) 0.024(4)
C14 0.051(4) 0.116(7) 0.042(4) -0.006(4) 0.017(3) 0.009(4)
C15 0.048(4) 0.073(4) 0.032(3) -0.002(3) 0.002(3) -0.002(3)
C16 0.068(5) 0.125(7) 0.033(4) 0.015(4) 0.005(3) -0.012(5)
C101 0.060(4) 0.036(3) 0.045(4) 0.001(3) 0.018(3) 0.007(3)
C102 0.051(4) 0.038(3) 0.031(3) -0.008(3) 0.005(3) -0.001(3)
C201 0.049(3) 0.037(3) 0.034(3) 0.001(2) -0.008(3) -0.007(3)
C202 0.035(3) 0.045(3) 0.035(3) -0.006(2) 0.001(2) -0.010(2)
C301 0.080(5) 0.065(4) 0.044(4) -0.007(3) -0.021(4) -0.031(4)
C302 0.094(6) 0.050(4) 0.042(4) -0.010(3) -0.009(4) 0.008(4)
C303 0.047(4) 0.057(4) 0.040(3) -0.014(3) -0.008(3) -0.013(3)
C401 0.030(3) 0.062(4) 0.069(4) 0.005(3) 0.011(3) -0.006(3)
C402 0.033(3) 0.042(3) 0.063(4) 0.007(3) 0.007(3) 0.006(3)
C501 0.046(4) 0.054(4) 0.073(5) 0.012(4) -0.023(3) -0.022(3)
C502 0.073(5) 0.046(4) 0.059(4) -0.005(3) -0.027(4) -0.015(4)
C503 0.054(4) 0.059(4) 0.084(5) 0.012(4) -0.028(4) -0.025(3)
C601 0.043(3) 0.033(3) 0.046(3) 0.001(3) 0.003(3) -0.001(3)
C602 0.047(4) 0.044(3) 0.034(3) 0.007(3) 0.000(3) -0.006(3)
C701 0.067(5) 0.055(4) 0.041(4) -0.011(3) -0.010(3) -0.002(3)
C702 0.044(4) 0.062(4) 0.053(4) 0.003(3) -0.015(3) -0.014(3)
C801 0.040(3) 0.039(3) 0.042(3) -0.006(3) -0.002(3) -0.001(2)
C802 0.041(3) 0.042(3) 0.037(3) -0.005(3) -0.002(3) 0.007(3)
C901 0.053(4) 0.079(5) 0.042(4) -0.001(3) -0.019(3) 0.000(4)
C902 0.060(4) 0.059(4) 0.047(4) 0.008(3) -0.017(3) 0.007(3)
C903 0.048(4) 0.073(5) 0.047(4) 0.007(3) -0.013(3) 0.013(4)
N1 0.032(2) 0.025(2) 0.035(2) -0.0035(18) 0.0079(19) 0.0010(18)
N2 0.080(4) 0.026(2) 0.025(2) -0.0061(19) 0.004(2) 0.001(2)
N3 0.025(2) 0.038(2) 0.025(2) -0.0017(19) -0.0021(18) 0.0055(18)
N4 0.034(3) 0.055(3) 0.028(2) -0.004(2) -0.0010(19) 0.003(2)
O10 0.0236(17) 0.0271(17) 0.0250(17) -0.0018(13) 0.0021(13) 0.0022(13)
O101 0.120(5) 0.070(3) 0.056(3) -0.009(3) 0.052(3) 0.002(3)
O102 0.093(4) 0.037(2) 0.064(3) 0.013(2) -0.015(3) 0.011(2)
O201 0.091(4) 0.040(3) 0.060(3) 0.003(2) -0.010(3) -0.032(2)
O202 0.032(3) 0.094(4) 0.081(4) -0.012(3) 0.010(2) -0.002(2)
O301 0.102(5) 0.110(5) 0.094(5) 0.012(4) -0.030(4) -0.072(4)
O302 0.192(8) 0.103(5) 0.027(3) -0.007(3) -0.007(4) 0.035(5)
O303 0.046(3) 0.062(3) 0.102(4) -0.018(3) -0.020(3) 0.015(3)
O401 0.056(3) 0.139(6) 0.089(4) 0.021(4) 0.042(3) -0.007(4)
O402 0.054(3) 0.066(3) 0.105(4) 0.022(3) -0.010(3) 0.022(3)
O501 0.081(4) 0.087(4) 0.104(5) 0.049(4) -0.021(4) -0.034(3)
O502 0.128(6) 0.048(3) 0.078(4) -0.023(3) -0.023(4) 0.008(3)
O503 0.063(4) 0.110(5) 0.129(6) 0.030(4) -0.058(4) -0.044(3)
O601 0.071(3) 0.046(3) 0.087(4) -0.012(3) 0.019(3) 0.018(3)
O602 0.075(4) 0.075(3) 0.082(4) 0.025(3) 0.001(3) -0.042(3)
O701 0.144(7) 0.093(4) 0.062(4) -0.047(3) -0.008(4) 0.000(4)
O702 0.046(3) 0.107(4) 0.097(4) 0.045(4) -0.038(3) -0.023(3)
O801 0.082(4) 0.030(2) 0.073(3) 0.009(2) -0.003(3) 0.006(2)
O802 0.066(3) 0.066(3) 0.052(3) -0.016(2) 0.010(2) 0.026(3)
O901 0.093(5) 0.142(6) 0.065(4) -0.025(4) -0.036(4) -0.018(4)
O902 0.116(5) 0.062(4) 0.088(4) 0.028(3) -0.024(4) -0.006(3)
O903 0.047(3) 0.129(5) 0.078(4) -0.002(4) -0.002(3) 0.040(3)
Cl1 0.0911(17) 0.1131(19) 0.0861(15) -0.0193(14) -0.0126(13) 0.0212(14)
Cl2 0.204(5) 0.081(2) 0.290(7) -0.063(3) 0.007(4) 0.013(2)
Ru1 0.0330(2) 0.0254(2) 0.0267(2) -0.00178(15) 0.00599(16) -0.00088(16)
Ru2 0.0254(2) 0.0275(2) 0.0219(2) -0.00406(14) 0.00128(14) -0.00489(15)
Ru3 0.0527(3) 0.0333(2) 0.0248(2) -0.00548(16) -0.00557(18) -0.00801(19)
Ru4 0.0198(2) 0.0321(2) 0.0399(2) 0.00156(17) 0.00497(16) 0.00017(15)
Ru5 0.0350(2) 0.0355(2) 0.0505(3) 0.00135(19) -0.0151(2) -0.01144(18)
Ru6 0.0262(2) 0.0288(2) 0.0263(2) 0.00019(15) 0.00031(15) -0.00119(15)
Ru7 0.0296(2) 0.0356(2) 0.0289(2) -0.00587(16) -0.00620(16) -0.00195(16)
Ru8 0.0241(2) 0.0244(2) 0.0288(2) -0.00506(15) -0.00290(15) 0.00055(14)
Ru9 0.0309(2) 0.0477(3) 0.0302(2) 0.00234(18) -0.00814(17) 0.00278(18)

loop_
_atom_type_symbol
_atom_type_description
_atom_type_scat_dispersion_real
_atom_type_scat_dispersion_imag
_atom_type_scat_source
C C 0.0181 0.0091 'International Tables Vol C Tables 4.2.6.8 and 6.1.1.4'
H H 0.0000 0.0000 'International Tables Vol C Tables 4.2.6.8 and 6.1.1.4'
N N 0.0311 0.0180 'International Tables Vol C Tables 4.2.6.8 and 6.1.1.4'
O O 0.0492 0.0322 'International Tables Vol C Tables 4.2.6.8 and 6.1.1.4'
Cl Cl 0.3639 0.7018 'International Tables Vol C Tables 4.2.6.8 and 6.1.1.4'
Ru Ru 0.0552 3.2960 'International Tables Vol C Tables 4.2.6.8 and 6.1.1.4'

loop_
_geom_angle_atom_site_label_1
_geom_angle_atom_site_label_2
_geom_angle_atom_site_label_3
_geom_angle
N2 C1 N1 116.0(5)
N2 C1 C2 120.6(5)
N1 C1 C2 123.3(6)
C3 C2 C1 117.6(8)
C3 C2 H2 121.2
C1 C2 H2 121.2
C4 C3 C2 120.9(7)
C4 C3 H3A 119.6
C2 C3 H3A 119.6
C5 C4 C3 119.7(7)
C5 C4 H4 120.2
C3 C4 H4 120.2
C4 C5 N2 122.1(8)
C4 C5 C6 119.5(7)
N2 C5 C6 118.4(7)
C5 C6 H6A 109.5
C5 C6 H6B 109.5
H6A C6 H6B 109.5
C5 C6 H6C 109.5
H6A C6 H6C 109.5
H6B C6 H6C 109.5
Cl1 C10 Cl2 117.0(7)
Cl1 C10 H10A 108.1
Cl2 C10 H10A 108.1
Cl1 C10 H10B 108.1
Cl2 C10 H10B 108.1
H10A C10 H10B 107.3
N4 C11 C12 122.6(5)
N4 C11 N3 115.0(5)
C12 C11 N3 122.3(5)
C11 C12 C13 118.6(6)
C11 C12 H12 120.7
C13 C12 H12 120.7
C14 C13 C12 118.4(7)
C14 C13 H13 120.8
C12 C13 H13 120.8
C13 C14 C15 121.5(7)
C13 C14 H14 119.3
C15 C14 H14 119.3
N4 C15 C14 120.6(6)
N4 C15 C16 119.6(6)
C14 C15 C16 119.8(6)
C15 C16 H16A 109.5
C15 C16 H16B 109.5
H16A C16 H16B 109.5
C15 C16 H16C 109.5
H16A C16 H16C 109.5
H16B C16 H16C 109.5
O101 C101 Ru1 179.2(7)
O102 C102 Ru1 177.5(5)
O201 C201 Ru2 174.5(5)
O202 C202 Ru2 177.7(5)
O301 C301 Ru3 174.6(8)
O302 C302 Ru3 178.1(9)
O303 C303 Ru3 178.5(6)
O401 C401 Ru4 178.2(8)
O402 C402 Ru4 174.7(6)
O501 C501 Ru5 178.7(6)
O502 C502 Ru5 179.5(7)
O503 C503 Ru5 178.7(9)
O601 C601 Ru6 178.6(6)
O602 C602 Ru6 177.1(6)
O701 C701 Ru7 178.8(7)
O702 C702 Ru7 162.5(6)
O702 C702 Ru5 119.3(5)
Ru7 C702 Ru5 78.2(2)
O801 C801 Ru8 178.9(5)
O802 C802 Ru8 171.6(5)
O901 C901 Ru9 176.3(7)
O902 C902 Ru9 178.3(7)
O903 C903 Ru9 175.7(7)
C1 N1 Ru1 118.9(3)
C1 N1 Ru4 129.0(4)
Ru1 N1 Ru4 90.48(16)
C1 N1 Ru2 117.6(4)
Ru1 N1 Ru2 82.43(15)
Ru4 N1 Ru2 106.28(18)
C1 N2 C5 119.0(6)
C1 N2 Ru3 113.4(3)
C5 N2 Ru3 127.4(5)
C11 N3 Ru6 117.9(4)
C11 N3 Ru7 122.1(3)
Ru6 N3 Ru7 86.00(15)
C11 N3 H3 112(5)
Ru6 N3 H3 111(5)
Ru7 N3 H3 105(5)
C11 N4 C15 118.2(5)
C11 N4 Ru9 112.4(3)
C15 N4 Ru9 128.9(4)
Ru7 O10 Ru4 121.50(16)
Ru7 O10 Ru8 86.97(12)
Ru4 O10 Ru8 83.37(12)
Ru7 O10 Ru6 85.63(12)
Ru4 O10 Ru6 131.89(15)
Ru8 O10 Ru6 141.39(16)
Ru7 O10 Ru2 136.50(15)
Ru4 O10 Ru2 99.14(12)
Ru8 O10 Ru2 82.68(11)
Ru6 O10 Ru2 77.08(11)
C101 Ru1 C102 88.4(3)
C101 Ru1 N1 96.0(2)
C102 Ru1 N1 175.1(2)
C101 Ru1 Ru3 90.0(2)
C102 Ru1 Ru3 102.36(19)
N1 Ru1 Ru3 75.62(13)
C101 Ru1 Ru2 136.37(19)
C102 Ru1 Ru2 125.09(18)
N1 Ru1 Ru2 50.03(12)
Ru3 Ru1 Ru2 58.782(14)
C101 Ru1 Ru4 104.2(2)
C102 Ru1 Ru4 135.78(19)
N1 Ru1 Ru4 44.98(13)
Ru3 Ru1 Ru4 119.514(18)
Ru2 Ru1 Ru4 72.434(14)
C101 Ru1 Ru8 152.3(2)
C102 Ru1 Ru8 93.42(16)
N1 Ru1 Ru8 83.65(12)
Ru3 Ru1 Ru8 116.506(17)
Ru2 Ru1 Ru8 61.938(13)
Ru4 Ru1 Ru8 56.742(13)
C101 Ru1 H100 169.9(17)
C102 Ru1 H100 87.2(17)
N1 Ru1 H100 88.1(17)
Ru3 Ru1 H100 82.1(17)
Ru2 Ru1 H100 42.7(16)
Ru4 Ru1 H100 85.2(17)
Ru8 Ru1 H100 37.3(17)
C101 Ru1 H200 118.7(19)
C102 Ru1 H200 97.7(18)
N1 Ru1 H200 82.0(18)
Ru3 Ru1 H200 145.4(18)
Ru2 Ru1 H200 86.6(18)
Ru4 Ru1 H200 39.0(17)
Ru8 Ru1 H200 33.7(18)
H100 Ru1 H200 71(3)
C202 Ru2 C201 88.9(3)
C202 Ru2 N1 166.1(2)
C201 Ru2 N1 98.1(2)
C202 Ru2 O10 115.97(19)
C201 Ru2 O10 115.54(19)
N1 Ru2 O10 71.77(14)
C202 Ru2 Ru3 94.68(17)
C201 Ru2 Ru3 82.12(17)
N1 Ru2 Ru3 74.56(12)
O10 Ru2 Ru3 143.70(8)
C202 Ru2 Ru1 119.37(18)
C201 Ru2 Ru1 131.70(18)
N1 Ru2 Ru1 47.54(11)
O10 Ru2 Ru1 87.88(8)
Ru3 Ru2 Ru1 58.984(14)
C202 Ru2 Ru6 97.90(18)
C201 Ru2 Ru6 70.83(17)
N1 Ru2 Ru6 95.75(12)
O10 Ru2 Ru6 48.64(8)
Ru3 Ru2 Ru6 149.797(18)
Ru1 Ru2 Ru6 133.264(18)
C202 Ru2 Ru8 94.95(17)
C201 Ru2 Ru8 160.02(17)
N1 Ru2 Ru8 82.56(11)
O10 Ru2 Ru8 45.56(8)
Ru3 Ru2 Ru8 116.971(17)
Ru1 Ru2 Ru8 62.241(13)
Ru6 Ru2 Ru8 89.213(14)
C202 Ru2 H100 82.2(18)
C201 Ru2 H100 162.5(18)
N1 Ru2 H100 87.8(18)
O10 Ru2 H100 81.9(18)
Ru3 Ru2 H100 83.6(17)
Ru1 Ru2 H100 44.9(18)
Ru6 Ru2 H100 125.2(17)
Ru8 Ru2 H100 36.9(17)
C303 Ru3 C302 91.5(3)
C303 Ru3 C301 90.3(3)
C302 Ru3 C301 97.9(3)
C303 Ru3 N2 168.0(2)
C302 Ru3 N2 91.7(3)
C301 Ru3 N2 100.7(3)
C303 Ru3 Ru2 92.14(18)
C302 Ru3 Ru2 162.9(3)
C301 Ru3 Ru2 98.8(2)
N2 Ru3 Ru2 81.59(12)
C303 Ru3 Ru1 82.09(19)
C302 Ru3 Ru1 101.8(3)
C301 Ru3 Ru1 159.1(2)
N2 Ru3 Ru1 85.94(14)
Ru2 Ru3 Ru1 62.234(14)
C401 Ru4 C402 89.2(3)
C401 Ru4 N1 97.5(3)
C402 Ru4 N1 104.2(2)
C401 Ru4 O10 172.5(2)
C402 Ru4 O10 97.9(2)
N1 Ru4 O10 78.32(15)
C401 Ru4 Ru8 125.2(2)
C402 Ru4 Ru8 142.3(2)
N1 Ru4 Ru8 87.53(11)
O10 Ru4 Ru8 48.88(9)
C401 Ru4 Ru1 84.2(2)
C402 Ru4 Ru1 146.3(2)
N1 Ru4 Ru1 44.55(12)
O10 Ru4 Ru1 88.43(9)
Ru8 Ru4 Ru1 62.063(13)
C401 Ru4 Ru5 106.6(2)
C402 Ru4 Ru5 104.5(2)
N1 Ru4 Ru5 142.51(11)
O10 Ru4 Ru5 74.28(9)
Ru8 Ru4 Ru5 55.133(13)
Ru1 Ru4 Ru5 109.145(16)
C401 Ru4 H200 89.4(19)
C402 Ru4 H200 172.4(18)
N1 Ru4 H200 83.4(18)
O10 Ru4 H200 84.0(19)
Ru8 Ru4 H200 36.8(19)
Ru1 Ru4 H200 40.9(18)
Ru5 Ru4 H200 68.9(18)
C401 Ru4 H300 89(2)
C402 Ru4 H300 78(2)
N1 Ru4 H300 173(2)
O10 Ru4 H300 95(2)
Ru8 Ru4 H300 87(2)
Ru1 Ru4 H300 135(2)
Ru5 Ru4 H300 32(2)
H200 Ru4 H300 95(3)
C501 Ru5 C502 94.6(3)
C501 Ru5 C503 92.3(3)
C502 Ru5 C503 96.1(3)
C501 Ru5 C702 161.7(3)
C502 Ru5 C702 100.8(3)
C503 Ru5 C702 76.4(3)
C501 Ru5 Ru8 88.74(19)
C502 Ru5 Ru8 89.5(2)
C503 Ru5 Ru8 174.2(3)
C702 Ru5 Ru8 101.08(15)
C501 Ru5 Ru7 152.02(19)
C502 Ru5 Ru7 85.4(2)
C503 Ru5 Ru7 115.5(2)
C702 Ru5 Ru7 40.77(15)
Ru8 Ru5 Ru7 63.287(14)
C501 Ru5 Ru4 88.8(2)
C502 Ru5 Ru4 147.5(2)
C503 Ru5 Ru4 116.0(3)
C702 Ru5 Ru4 83.47(16)
Ru8 Ru5 Ru4 58.286(13)
Ru7 Ru5 Ru4 76.989(15)
C501 Ru5 H300 90(2)
C502 Ru5 H300 175(2)
C503 Ru5 H300 83(2)
C702 Ru5 H300 75(2)
Ru8 Ru5 H300 91(2)
Ru7 Ru5 H300 91(2)
Ru4 Ru5 H300 33(2)
C602 Ru6 C601 88.0(3)
C602 Ru6 N3 99.1(2)
C601 Ru6 N3 170.8(2)
C602 Ru6 O10 166.7(2)
C601 Ru6 O10 100.1(2)
N3 Ru6 O10 74.14(15)
C602 Ru6 Ru9 87.58(19)
C601 Ru6 Ru9 102.15(19)
N3 Ru6 Ru9 72.53(12)
O10 Ru6 Ru9 100.98(9)
C602 Ru6 Ru2 114.38(19)
C601 Ru6 Ru2 97.62(19)
N3 Ru6 Ru2 84.83(12)
O10 Ru6 Ru2 54.28(9)
Ru9 Ru6 Ru2 150.944(19)
C602 Ru6 Ru7 136.33(19)
C601 Ru6 Ru7 123.80(19)
N3 Ru6 Ru7 47.10(12)
O10 Ru6 Ru7 45.80(8)
Ru9 Ru6 Ru7 59.120(14)
Ru2 Ru6 Ru7 92.154(15)
C701 Ru7 C702 87.2(3)
C701 Ru7 O10 168.4(2)
C702 Ru7 O10 102.9(2)
C701 Ru7 N3 97.8(3)
C702 Ru7 N3 152.2(2)
O10 Ru7 N3 75.97(14)
C701 Ru7 Ru9 85.3(2)
C702 Ru7 Ru9 82.2(2)
O10 Ru7 Ru9 101.55(9)
N3 Ru7 Ru9 71.09(12)
C701 Ru7 Ru5 100.4(2)
C702 Ru7 Ru5 61.0(2)
O10 Ru7 Ru5 80.01(9)
N3 Ru7 Ru5 143.00(12)
Ru9 Ru7 Ru5 142.13(2)
C701 Ru7 Ru6 132.9(2)
C702 Ru7 Ru6 111.5(2)
O10 Ru7 Ru6 48.57(9)
N3 Ru7 Ru6 46.90(11)
Ru9 Ru7 Ru6 57.020(14)
Ru5 Ru7 Ru6 126.600(18)
C701 Ru7 Ru8 123.3(2)
C702 Ru7 Ru8 113.8(2)
O10 Ru7 Ru8 47.36(9)
N3 Ru7 Ru8 86.30(12)
Ru9 Ru7 Ru8 146.265(19)
Ru5 Ru7 Ru8 56.808(14)
Ru6 Ru7 Ru8 89.245(15)
C801 Ru8 C802 84.7(3)
C801 Ru8 O10 170.2(2)
C802 Ru8 O10 104.2(2)
C801 Ru8 Ru5 93.51(19)
C802 Ru8 Ru5 98.74(19)
O10 Ru8 Ru5 81.27(9)
C801 Ru8 Ru4 122.57(19)
C802 Ru8 Ru4 148.37(18)
O10 Ru8 Ru4 47.75(8)
Ru5 Ru8 Ru4 66.582(15)
C801 Ru8 Ru7 137.58(18)
C802 Ru8 Ru7 69.33(18)
O10 Ru8 Ru7 45.67(9)
Ru5 Ru8 Ru7 59.905(14)
Ru4 Ru8 Ru7 79.186(15)
C801 Ru8 Ru2 130.66(19)
C802 Ru8 Ru2 104.00(19)
O10 Ru8 Ru2 51.76(9)
Ru5 Ru8 Ru2 131.328(17)
Ru4 Ru8 Ru2 71.716(14)
Ru7 Ru8 Ru2 89.015(14)
C801 Ru8 Ru1 88.10(18)
C802 Ru8 Ru1 142.93(19)
O10 Ru8 Ru1 87.11(9)
Ru5 Ru8 Ru1 117.996(18)
Ru4 Ru8 Ru1 61.195(14)
Ru7 Ru8 Ru1 132.564(16)
Ru2 Ru8 Ru1 55.821(12)
C801 Ru8 H100 92.8(18)
C802 Ru8 H100 103.9(18)
O10 Ru8 H100 89.0(18)
Ru5 Ru8 H100 156.9(18)
Ru4 Ru8 H100 91.4(18)
Ru7 Ru8 H100 125.0(18)
Ru2 Ru8 H100 37.9(18)
Ru1 Ru8 H100 40.1(18)
C801 Ru8 H200 84(2)
C802 Ru8 H200 169(2)
O10 Ru8 H200 87(2)
Ru5 Ru8 H200 80(2)
Ru4 Ru8 H200 41(2)
Ru7 Ru8 H200 118(2)
Ru2 Ru8 H200 85(2)
Ru1 Ru8 H200 39(2)
H100 Ru8 H200 79(3)
C903 Ru9 C902 86.5(3)
C903 Ru9 C901 94.5(3)
C902 Ru9 C901 98.4(3)
C903 Ru9 N4 171.0(3)
C902 Ru9 N4 91.0(3)
C901 Ru9 N4 94.4(3)
C903 Ru9 Ru6 85.7(2)
C902 Ru9 Ru6 98.8(2)
C901 Ru9 Ru6 162.8(2)
N4 Ru9 Ru6 86.22(12)
C903 Ru9 Ru7 95.5(2)
C902 Ru9 Ru7 162.2(2)
C901 Ru9 Ru7 99.1(2)
N4 Ru9 Ru7 84.25(13)
Ru6 Ru9 Ru7 63.860(14)

loop_
_geom_bond_atom_site_label_1
_geom_bond_atom_site_label_2
_geom_bond_distance
C1 N2 1.363(8)
C1 N1 1.385(7)
C1 C2 1.400(9)
C2 C3 1.396(11)
C2 H2 0.9300
C3 C4 1.354(14)
C3 H3A 0.9300
C4 C5 1.348(13)
C4 H4 0.9300
C5 N2 1.363(8)
C5 C6 1.508(13)
C6 H6A 0.9600
C6 H6B 0.9600
C6 H6C 0.9600
C10 Cl1 1.549(14)
C10 Cl2 1.862(15)
C10 H10A 0.9700
C10 H10B 0.9700
C11 N4 1.352(7)
C11 C12 1.385(8)
C11 N3 1.403(7)
C12 C13 1.386(10)
C12 H12 0.9300
C13 C14 1.367(11)
C13 H13 0.9300
C14 C15 1.369(10)
C14 H14 0.9300
C15 N4 1.362(8)
C15 C16 1.499(10)
C16 H16A 0.9600
C16 H16B 0.9600
C16 H16C 0.9600
C101 O101 1.149(8)
C101 Ru1 1.853(6)
C102 O102 1.138(7)
C102 Ru1 1.895(6)
C201 O201 1.158(7)
C201 Ru2 1.867(6)
C202 O202 1.154(7)
C202 Ru2 1.860(6)
C301 O301 1.129(9)
C301 Ru3 1.929(8)
C302 O302 1.119(9)
C302 Ru3 1.914(7)
C303 O303 1.136(8)
C303 Ru3 1.891(7)
C401 O401 1.145(8)
C401 Ru4 1.858(7)
C402 O402 1.124(8)
C402 Ru4 1.895(6)
C501 O501 1.123(9)
C501 Ru5 1.895(8)
C502 O502 1.120(9)
C502 Ru5 1.924(9)
C503 O503 1.111(8)
C503 Ru5 1.951(7)
C601 O601 1.142(7)
C601 Ru6 1.875(6)
C602 O602 1.134(8)
C602 Ru6 1.839(6)
C701 O701 1.154(8)
C701 Ru7 1.834(7)
C702 O702 1.145(8)
C702 Ru7 1.882(7)
C702 Ru5 2.520(7)
C801 O801 1.134(7)
C801 Ru8 1.866(6)
C802 O802 1.144(7)
C802 Ru8 1.874(6)
C901 O901 1.109(8)
C901 Ru9 1.946(7)
C902 O902 1.137(9)
C902 Ru9 1.893(8)
C903 O903 1.131(9)
C903 Ru9 1.892(7)
N1 Ru1 2.079(4)
N1 Ru4 2.095(5)
N1 Ru2 2.160(4)
N2 Ru3 2.208(5)
N3 Ru6 2.124(4)
N3 Ru7 2.131(4)
N3 H3 0.84(4)
N4 Ru9 2.202(5)
O10 Ru7 2.086(3)
O10 Ru4 2.108(3)
O10 Ru8 2.145(3)
O10 Ru6 2.182(3)
O10 Ru2 2.360(3)
Ru1 Ru3 2.7061(6)
Ru1 Ru2 2.7940(5)
Ru1 Ru4 2.9642(6)
Ru1 Ru8 2.9886(5)
Ru1 H100 1.97(6)
Ru1 H200 1.97(6)
Ru2 Ru3 2.7003(5)
Ru2 Ru6 2.8333(5)
Ru2 Ru8 2.9802(5)
Ru2 H100 1.90(6)
Ru4 Ru8 2.8287(5)
Ru4 Ru5 3.0513(6)
Ru4 H200 1.90(6)
Ru4 H300 1.83(7)
Ru5 Ru8 2.7283(6)
Ru5 Ru7 2.8207(6)
Ru5 H300 1.79(7)
Ru6 Ru9 2.7113(5)
Ru6 Ru7 2.9015(5)
Ru7 Ru9 2.7739(6)
Ru7 Ru8 2.9123(5)
Ru8 H100 1.86(6)
Ru8 H200 1.74(6)

loop_
_geom_torsion_atom_site_label_1
_geom_torsion_atom_site_label_2
_geom_torsion_atom_site_label_3
_geom_torsion_atom_site_label_4
_geom_torsion
N2 C1 C2 C3 4.7(9)
N1 C1 C2 C3 -172.9(5)
C1 C2 C3 C4 -1.1(10)
C2 C3 C4 C5 -1.4(11)
C3 C4 C5 N2 0.5(11)
C3 C4 C5 C6 179.3(7)
N4 C11 C12 C13 -0.2(11)
N3 C11 C12 C13 -178.6(7)
C11 C12 C13 C14 -2.0(13)
C12 C13 C14 C15 1.6(14)
C13 C14 C15 N4 1.0(13)
C13 C14 C15 C16 -179.3(9)
N2 C1 N1 Ru1 57.6(6)
C2 C1 N1 Ru1 -124.7(5)
N2 C1 N1 Ru4 174.9(4)
C2 C1 N1 Ru4 -7.4(8)
N2 C1 N1 Ru2 -39.1(6)
C2 C1 N1 Ru2 138.6(5)
N1 C1 N2 C5 172.1(5)
C2 C1 N2 C5 -5.7(8)
N1 C1 N2 Ru3 -13.4(6)
C2 C1 N2 Ru3 168.9(4)
C4 C5 N2 C1 3.1(9)
C6 C5 N2 C1 -175.7(6)
C4 C5 N2 Ru3 -170.6(5)
C6 C5 N2 Ru3 10.6(9)
N4 C11 N3 Ru6 -58.2(6)
C12 C11 N3 Ru6 120.3(6)
N4 C11 N3 Ru7 45.7(6)
C12 C11 N3 Ru7 -135.9(5)
C12 C11 N4 C15 2.8(9)
N3 C11 N4 C15 -178.8(5)
C12 C11 N4 Ru9 -170.1(5)
N3 C11 N4 Ru9 8.4(6)
C14 C15 N4 C11 -3.1(10)
C16 C15 N4 C11 177.1(7)
C14 C15 N4 Ru9 168.3(6)
C16 C15 N4 Ru9 -11.4(10)
C1 N1 Ru1 C101 32.1(5)
Ru4 N1 Ru1 C101 -104.1(3)
Ru2 N1 Ru1 C101 149.5(3)
C1 N1 Ru1 Ru3 -56.3(4)
Ru4 N1 Ru1 Ru3 167.47(14)
Ru2 N1 Ru1 Ru3 61.10(9)
C1 N1 Ru1 Ru2 -117.4(5)
Ru4 N1 Ru1 Ru2 106.36(17)
C1 N1 Ru1 Ru4 136.3(5)
Ru2 N1 Ru1 Ru4 -106.36(17)
C1 N1 Ru1 Ru8 -175.7(4)
Ru4 N1 Ru1 Ru8 47.99(11)
Ru2 N1 Ru1 Ru8 -58.38(10)
C1 N1 Ru2 C202 97.1(9)
Ru1 N1 Ru2 C202 -21.6(9)
Ru4 N1 Ru2 C202 -109.9(8)
C1 N1 Ru2 C201 -22.6(4)
Ru1 N1 Ru2 C201 -141.3(2)
Ru4 N1 Ru2 C201 130.4(2)
C1 N1 Ru2 O10 -136.9(4)
Ru1 N1 Ru2 O10 104.39(15)
Ru4 N1 Ru2 O10 16.12(15)
C1 N1 Ru2 Ru3 56.8(4)
Ru1 N1 Ru2 Ru3 -61.85(10)
Ru4 N1 Ru2 Ru3 -150.12(18)
C1 N1 Ru2 Ru1 118.7(4)
Ru4 N1 Ru2 Ru1 -88.28(18)
C1 N1 Ru2 Ru6 -94.0(4)
Ru1 N1 Ru2 Ru6 147.30(10)
Ru4 N1 Ru2 Ru6 59.03(16)
C1 N1 Ru2 Ru8 177.5(4)
Ru1 N1 Ru2 Ru8 58.86(10)
Ru4 N1 Ru2 Ru8 -29.42(14)
Ru7 O10 Ru2 C202 -7.8(3)
Ru4 O10 Ru2 C202 152.0(2)
Ru8 O10 Ru2 C202 69.9(2)
Ru6 O10 Ru2 C202 -77.0(2)
Ru7 O10 Ru2 C201 94.3(3)
Ru4 O10 Ru2 C201 -106.0(2)
Ru8 O10 Ru2 C201 172.0(2)
Ru6 O10 Ru2 C201 25.1(2)
Ru7 O10 Ru2 N1 -175.3(3)
Ru4 O10 Ru2 N1 -15.56(14)
Ru8 O10 Ru2 N1 -97.59(14)
Ru6 O10 Ru2 N1 115.50(14)
Ru7 O10 Ru2 Ru3 -152.52(13)
Ru4 O10 Ru2 Ru3 7.2(2)
Ru8 O10 Ru2 Ru3 -74.81(14)
Ru6 O10 Ru2 Ru3 138.28(8)
Ru7 O10 Ru2 Ru1 -129.7(2)
Ru4 O10 Ru2 Ru1 30.09(10)
Ru8 O10 Ru2 Ru1 -51.94(7)
Ru6 O10 Ru2 Ru1 161.15(7)
Ru7 O10 Ru2 Ru6 69.2(2)
Ru4 O10 Ru2 Ru6 -131.06(15)
Ru8 O10 Ru2 Ru6 146.90(13)
Ru7 O10 Ru2 Ru8 -77.7(2)
Ru4 O10 Ru2 Ru8 82.03(12)
Ru6 O10 Ru2 Ru8 -146.90(13)
C101 Ru1 Ru2 C202 127.2(4)
C102 Ru1 Ru2 C202 -6.4(3)
N1 Ru1 Ru2 C202 174.2(3)
Ru3 Ru1 Ru2 C202 76.8(2)
Ru4 Ru1 Ru2 C202 -140.5(2)
Ru8 Ru1 Ru2 C202 -79.4(2)
C101 Ru1 Ru2 C201 9.0(4)
C102 Ru1 Ru2 C201 -124.5(3)
N1 Ru1 Ru2 C201 56.0(3)
Ru3 Ru1 Ru2 C201 -41.4(3)
Ru4 Ru1 Ru2 C201 101.3(3)
Ru8 Ru1 Ru2 C201 162.5(3)
C101 Ru1 Ru2 N1 -47.0(4)
C102 Ru1 Ru2 N1 179.5(3)
Ru3 Ru1 Ru2 N1 -97.41(16)
Ru4 Ru1 Ru2 N1 45.35(16)
Ru8 Ru1 Ru2 N1 106.46(16)
C101 Ru1 Ru2 O10 -114.0(3)
C102 Ru1 Ru2 O10 112.5(2)
N1 Ru1 Ru2 O10 -67.01(18)
Ru3 Ru1 Ru2 O10 -164.43(8)
Ru4 Ru1 Ru2 O10 -21.67(8)
Ru8 Ru1 Ru2 O10 39.44(8)
C101 Ru1 Ru2 Ru3 50.4(3)
C102 Ru1 Ru2 Ru3 -83.1(2)
N1 Ru1 Ru2 Ru3 97.41(16)
Ru4 Ru1 Ru2 Ru3 142.758(18)
Ru8 Ru1 Ru2 Ru3 -156.131(18)
C101 Ru1 Ru2 Ru6 -94.6(3)
C102 Ru1 Ru2 Ru6 131.9(2)
N1 Ru1 Ru2 Ru6 -47.57(16)
Ru3 Ru1 Ru2 Ru6 -144.98(3)
Ru4 Ru1 Ru2 Ru6 -2.22(2)
Ru8 Ru1 Ru2 Ru6 58.89(2)
C101 Ru1 Ru2 Ru8 -153.5(3)
C102 Ru1 Ru2 Ru8 73.0(2)
N1 Ru1 Ru2 Ru8 -106.46(16)
Ru3 Ru1 Ru2 Ru8 156.131(18)
Ru4 Ru1 Ru2 Ru8 -61.111(13)
C1 N2 Ru3 C303 -16.1(13)
C5 N2 Ru3 C303 157.9(11)
C1 N2 Ru3 C302 -121.2(4)
C5 N2 Ru3 C302 52.8(6)
C1 N2 Ru3 C301 140.5(4)
C5 N2 Ru3 C301 -45.6(6)
C1 N2 Ru3 Ru2 43.0(3)
C5 N2 Ru3 Ru2 -143.0(5)
C1 N2 Ru3 Ru1 -19.5(4)
C5 N2 Ru3 Ru1 154.5(5)
C202 Ru2 Ru3 C303 -41.8(3)
C201 Ru2 Ru3 C303 -130.0(3)
N1 Ru2 Ru3 C303 129.3(2)
O10 Ru2 Ru3 C303 106.8(2)
Ru1 Ru2 Ru3 C303 79.9(2)
Ru6 Ru2 Ru3 C303 -156.3(2)
Ru8 Ru2 Ru3 C303 56.2(2)
C202 Ru2 Ru3 C302 -143.9(8)
C201 Ru2 Ru3 C302 127.9(8)
N1 Ru2 Ru3 C302 27.2(7)
O10 Ru2 Ru3 C302 4.7(8)
Ru1 Ru2 Ru3 C302 -22.2(7)
Ru6 Ru2 Ru3 C302 101.6(7)
Ru8 Ru2 Ru3 C302 -45.9(7)
C202 Ru2 Ru3 C301 48.9(3)
C201 Ru2 Ru3 C301 -39.4(3)
N1 Ru2 Ru3 C301 -140.1(3)
O10 Ru2 Ru3 C301 -162.5(3)
Ru1 Ru2 Ru3 C301 170.6(3)
Ru6 Ru2 Ru3 C301 -65.6(3)
Ru8 Ru2 Ru3 C301 146.9(3)
C202 Ru2 Ru3 N2 148.5(2)
C201 Ru2 Ru3 N2 60.3(2)
N1 Ru2 Ru3 N2 -40.44(18)
O10 Ru2 Ru3 N2 -62.87(19)
Ru1 Ru2 Ru3 N2 -89.82(14)
Ru6 Ru2 Ru3 N2 34.01(15)
Ru8 Ru2 Ru3 N2 -113.51(14)
C202 Ru2 Ru3 Ru1 -121.67(18)
C201 Ru2 Ru3 Ru1 150.1(2)
N1 Ru2 Ru3 Ru1 49.38(11)
O10 Ru2 Ru3 Ru1 26.95(13)
Ru6 Ru2 Ru3 Ru1 123.83(4)
Ru8 Ru2 Ru3 Ru1 -23.690(18)
C101 Ru1 Ru3 C303 115.5(3)
C102 Ru1 Ru3 C303 27.1(3)
N1 Ru1 Ru3 C303 -148.3(2)
Ru2 Ru1 Ru3 C303 -96.6(2)
Ru4 Ru1 Ru3 C303 -138.2(2)
Ru8 Ru1 Ru3 C303 -73.1(2)
C101 Ru1 Ru3 C302 25.6(3)
C102 Ru1 Ru3 C302 -62.8(3)
N1 Ru1 Ru3 C302 121.8(3)
Ru2 Ru1 Ru3 C302 173.5(2)
Ru4 Ru1 Ru3 C302 131.9(2)
Ru8 Ru1 Ru3 C302 -163.0(2)
C101 Ru1 Ru3 C301 -174.9(7)
C102 Ru1 Ru3 C301 96.7(7)
N1 Ru1 Ru3 C301 -78.7(7)
Ru2 Ru1 Ru3 C301 -27.0(7)
Ru4 Ru1 Ru3 C301 -68.5(7)
Ru8 Ru1 Ru3 C301 -3.5(7)
C101 Ru1 Ru3 N2 -65.2(2)
C102 Ru1 Ru3 N2 -153.6(2)
N1 Ru1 Ru3 N2 30.95(17)
Ru2 Ru1 Ru3 N2 82.63(12)
Ru4 Ru1 Ru3 N2 41.10(12)
Ru8 Ru1 Ru3 N2 106.15(12)
C101 Ru1 Ru3 Ru2 -147.9(2)
C102 Ru1 Ru3 Ru2 123.74(17)
N1 Ru1 Ru3 Ru2 -51.68(12)
Ru4 Ru1 Ru3 Ru2 -41.529(19)
Ru8 Ru1 Ru3 Ru2 23.517(18)
C1 N1 Ru4 C401 -55.0(5)
Ru1 N1 Ru4 C401 73.9(2)
Ru2 N1 Ru4 C401 156.1(3)
C1 N1 Ru4 C402 36.0(5)
Ru1 N1 Ru4 C402 164.9(2)
Ru2 N1 Ru4 C402 -112.8(2)
C1 N1 Ru4 O10 131.3(4)
Ru1 N1 Ru4 O10 -99.79(15)
Ru2 N1 Ru4 O10 -17.54(16)
C1 N1 Ru4 Ru8 179.8(4)
Ru1 N1 Ru4 Ru8 -51.34(11)
Ru2 N1 Ru4 Ru8 30.91(15)
C1 N1 Ru4 Ru1 -128.9(5)
Ru2 N1 Ru4 Ru1 82.25(17)
C1 N1 Ru4 Ru5 174.9(3)
Ru1 N1 Ru4 Ru5 -56.2(2)
Ru2 N1 Ru4 Ru5 26.1(3)
Ru7 O10 Ru4 C402 -77.7(3)
Ru8 O10 Ru4 C402 -160.0(2)
Ru6 O10 Ru4 C402 37.7(3)
Ru2 O10 Ru4 C402 118.5(2)
Ru7 O10 Ru4 N1 179.3(2)
Ru8 O10 Ru4 N1 97.01(14)
Ru6 O10 Ru4 N1 -65.2(2)
Ru2 O10 Ru4 N1 15.56(14)
Ru7 O10 Ru4 Ru8 82.32(16)
Ru6 O10 Ru4 Ru8 -162.3(3)
Ru2 O10 Ru4 Ru8 -81.45(11)
Ru7 O10 Ru4 Ru1 135.58(16)
Ru8 O10 Ru4 Ru1 53.26(8)
Ru6 O10 Ru4 Ru1 -109.0(2)
Ru2 O10 Ru4 Ru1 -28.19(9)
Ru7 O10 Ru4 Ru5 25.18(13)
Ru8 O10 Ru4 Ru5 -57.14(7)
Ru6 O10 Ru4 Ru5 140.6(2)
Ru2 O10 Ru4 Ru5 -138.59(11)
C101 Ru1 Ru4 C401 -22.6(3)
C102 Ru1 Ru4 C401 80.1(3)
N1 Ru1 Ru4 C401 -106.8(3)
Ru3 Ru1 Ru4 C401 -120.8(2)
Ru2 Ru1 Ru4 C401 -157.3(2)
Ru8 Ru1 Ru4 C401 135.2(2)
C101 Ru1 Ru4 C402 57.2(4)
C102 Ru1 Ru4 C402 159.9(4)
N1 Ru1 Ru4 C402 -27.0(4)
Ru3 Ru1 Ru4 C402 -41.0(3)
Ru2 Ru1 Ru4 C402 -77.5(3)
Ru8 Ru1 Ru4 C402 -145.0(3)
C101 Ru1 Ru4 N1 84.2(3)
C102 Ru1 Ru4 N1 -173.1(3)
Ru3 Ru1 Ru4 N1 -13.98(16)
Ru2 Ru1 Ru4 N1 -50.47(16)
Ru8 Ru1 Ru4 N1 -117.98(16)
C101 Ru1 Ru4 O10 159.1(2)
C102 Ru1 Ru4 O10 -98.2(3)
N1 Ru1 Ru4 O10 74.88(18)
Ru3 Ru1 Ru4 O10 60.90(9)
Ru2 Ru1 Ru4 O10 24.41(9)
Ru8 Ru1 Ru4 O10 -43.10(9)
C101 Ru1 Ru4 Ru8 -157.8(2)
C102 Ru1 Ru4 Ru8 -55.1(3)
N1 Ru1 Ru4 Ru8 117.98(16)
Ru3 Ru1 Ru4 Ru8 104.01(2)
Ru2 Ru1 Ru4 Ru8 67.513(13)
C101 Ru1 Ru4 Ru5 -128.2(2)
C102 Ru1 Ru4 Ru5 -25.5(3)
N1 Ru1 Ru4 Ru5 147.63(16)
Ru3 Ru1 Ru4 Ru5 133.66(2)
Ru2 Ru1 Ru4 Ru5 97.162(17)
Ru8 Ru1 Ru4 Ru5 29.649(15)
Ru7 C702 Ru5 C501 143.1(7)
O702 C702 Ru5 C502 109.2(7)
Ru7 C702 Ru5 C502 -69.8(3)
O702 C702 Ru5 C503 15.5(7)
Ru7 C702 Ru5 C503 -163.6(4)
O702 C702 Ru5 Ru8 -159.2(6)
Ru7 C702 Ru5 Ru8 21.8(2)
O702 C702 Ru5 Ru7 179.0(8)
O702 C702 Ru5 Ru4 -103.4(7)
Ru7 C702 Ru5 Ru4 77.63(19)
C401 Ru4 Ru5 C501 -32.5(3)
C402 Ru4 Ru5 C501 -126.0(3)
N1 Ru4 Ru5 C501 95.2(3)
O10 Ru4 Ru5 C501 139.7(2)
Ru8 Ru4 Ru5 C501 89.3(2)
Ru1 Ru4 Ru5 C501 57.1(2)
C401 Ru4 Ru5 C502 -129.2(5)
C402 Ru4 Ru5 C502 137.3(5)
N1 Ru4 Ru5 C502 -1.5(5)
O10 Ru4 Ru5 C502 43.0(4)
Ru8 Ru4 Ru5 C502 -7.4(4)
Ru1 Ru4 Ru5 C502 -39.6(4)
C401 Ru4 Ru5 C503 59.5(3)
C402 Ru4 Ru5 C503 -34.0(3)
N1 Ru4 Ru5 C503 -172.8(3)
O10 Ru4 Ru5 C503 -128.3(3)
Ru8 Ru4 Ru5 C503 -178.7(3)
Ru1 Ru4 Ru5 C503 149.1(3)
C401 Ru4 Ru5 C702 130.9(3)
C402 Ru4 Ru5 C702 37.4(3)
N1 Ru4 Ru5 C702 -101.4(3)
O10 Ru4 Ru5 C702 -56.88(18)
Ru8 Ru4 Ru5 C702 -107.35(16)
Ru1 Ru4 Ru5 C702 -139.53(16)
C401 Ru4 Ru5 Ru8 -121.7(2)
C402 Ru4 Ru5 Ru8 144.73(19)
N1 Ru4 Ru5 Ru8 5.91(19)
O10 Ru4 Ru5 Ru8 50.47(9)
Ru1 Ru4 Ru5 Ru8 -32.186(16)
C401 Ru4 Ru5 Ru7 171.8(2)
C402 Ru4 Ru5 Ru7 78.28(19)
N1 Ru4 Ru5 Ru7 -60.54(19)
O10 Ru4 Ru5 Ru7 -15.98(9)
Ru8 Ru4 Ru5 Ru7 -66.450(15)
Ru1 Ru4 Ru5 Ru7 -98.635(17)
C11 N3 Ru6 C602 -23.9(4)
Ru7 N3 Ru6 C602 -148.3(2)
C11 N3 Ru6 O10 167.9(4)
Ru7 N3 Ru6 O10 43.51(13)
C11 N3 Ru6 Ru9 60.7(4)
Ru7 N3 Ru6 Ru9 -63.77(10)
C11 N3 Ru6 Ru2 -137.8(4)
Ru7 N3 Ru6 Ru2 97.80(11)
C11 N3 Ru6 Ru7 124.4(4)
Ru7 O10 Ru6 C602 -105.8(9)
Ru4 O10 Ru6 C602 124.8(9)
Ru8 O10 Ru6 C602 -26.2(10)
Ru2 O10 Ru6 C602 34.0(9)
Ru7 O10 Ru6 C601 128.0(2)
Ru4 O10 Ru6 C601 -1.4(3)
Ru8 O10 Ru6 C601 -152.4(3)
Ru2 O10 Ru6 C601 -92.2(2)
Ru7 O10 Ru6 N3 -44.71(14)
Ru4 O10 Ru6 N3 -174.1(3)
Ru8 O10 Ru6 N3 34.9(3)
Ru2 O10 Ru6 N3 95.10(14)
Ru7 O10 Ru6 Ru9 23.39(10)
Ru4 O10 Ru6 Ru9 -106.05(19)
Ru8 O10 Ru6 Ru9 103.0(2)
Ru2 O10 Ru6 Ru9 163.19(5)
Ru7 O10 Ru6 Ru2 -139.81(13)
Ru4 O10 Ru6 Ru2 90.8(2)
Ru8 O10 Ru6 Ru2 -60.2(2)
Ru4 O10 Ru6 Ru7 -129.4(3)
Ru8 O10 Ru6 Ru7 79.6(2)
Ru2 O10 Ru6 Ru7 139.81(13)
C202 Ru2 Ru6 C602 -54.0(3)
C201 Ru2 Ru6 C602 32.0(3)
N1 Ru2 Ru6 C602 128.6(2)
O10 Ru2 Ru6 C602 -171.9(2)
Ru3 Ru2 Ru6 C602 59.7(2)
Ru1 Ru2 Ru6 C602 161.8(2)
Ru8 Ru2 Ru6 C602 -148.9(2)
C202 Ru2 Ru6 C601 -145.2(3)
C201 Ru2 Ru6 C601 -59.2(3)
N1 Ru2 Ru6 C601 37.4(2)
O10 Ru2 Ru6 C601 96.9(2)
Ru3 Ru2 Ru6 C601 -31.52(19)
Ru1 Ru2 Ru6 C601 70.62(19)
Ru8 Ru2 Ru6 C601 119.89(19)
C202 Ru2 Ru6 N3 43.7(2)
C201 Ru2 Ru6 N3 129.7(2)
N1 Ru2 Ru6 N3 -133.66(16)
O10 Ru2 Ru6 N3 -74.16(16)
Ru3 Ru2 Ru6 N3 157.38(13)
Ru1 Ru2 Ru6 N3 -100.47(12)
Ru8 Ru2 Ru6 N3 -51.21(12)
C202 Ru2 Ru6 O10 117.8(2)
C201 Ru2 Ru6 O10 -156.1(2)
N1 Ru2 Ru6 O10 -59.49(15)
Ru3 Ru2 Ru6 O10 -128.45(11)
Ru1 Ru2 Ru6 O10 -26.31(10)
Ru8 Ru2 Ru6 O10 22.95(10)
C202 Ru2 Ru6 Ru9 82.07(18)
C201 Ru2 Ru6 Ru9 168.1(2)
N1 Ru2 Ru6 Ru9 -95.26(12)
O10 Ru2 Ru6 Ru9 -35.77(11)
Ru3 Ru2 Ru6 Ru9 -164.22(4)
Ru1 Ru2 Ru6 Ru9 -62.08(5)
Ru8 Ru2 Ru6 Ru9 -12.82(4)
C202 Ru2 Ru6 Ru7 90.25(18)
C201 Ru2 Ru6 Ru7 176.3(2)
N1 Ru2 Ru6 Ru7 -87.08(11)
O10 Ru2 Ru6 Ru7 -27.58(10)
Ru3 Ru2 Ru6 Ru7 -156.04(4)
Ru1 Ru2 Ru6 Ru7 -53.90(2)
Ru8 Ru2 Ru6 Ru7 -4.634(15)
Ru5 C702 Ru7 O10 -70.71(17)
Ru5 C702 Ru7 N3 -155.0(4)
O702 C702 Ru7 Ru9 12(2)
Ru5 C702 Ru7 Ru9 -170.84(15)
O702 C702 Ru7 Ru5 -177(2)
O702 C702 Ru7 Ru6 62(2)
Ru5 C702 Ru7 Ru6 -120.97(11)
O702 C702 Ru7 Ru8 161(2)
Ru5 C702 Ru7 Ru8 -21.9(2)
Ru4 O10 Ru7 C701 -119.9(13)
Ru8 O10 Ru7 C701 -39.6(13)
Ru6 O10 Ru7 C701 102.5(13)
Ru2 O10 Ru7 C701 36.5(13)
Ru4 O10 Ru7 C702 30.2(3)
Ru8 O10 Ru7 C702 110.5(2)
Ru6 O10 Ru7 C702 -107.4(2)
Ru2 O10 Ru7 C702 -173.4(3)
Ru4 O10 Ru7 N3 -178.4(2)
Ru8 O10 Ru7 N3 -98.04(15)
Ru6 O10 Ru7 N3 44.04(14)
Ru2 O10 Ru7 N3 -22.0(2)
Ru4 O10 Ru7 Ru9 114.72(15)
Ru8 O10 Ru7 Ru9 -164.95(7)
Ru6 O10 Ru7 Ru9 -22.88(10)
Ru2 O10 Ru7 Ru9 -88.9(2)
Ru4 O10 Ru7 Ru5 -26.73(14)
Ru8 O10 Ru7 Ru5 53.59(8)
Ru6 O10 Ru7 Ru5 -164.33(9)
Ru2 O10 Ru7 Ru5 129.6(2)
Ru4 O10 Ru7 Ru6 137.6(2)
Ru8 O10 Ru7 Ru6 -142.08(15)
Ru2 O10 Ru7 Ru6 -66.03(19)
Ru4 O10 Ru7 Ru8 -80.32(16)
Ru6 O10 Ru7 Ru8 142.08(15)
Ru2 O10 Ru7 Ru8 76.0(2)
C11 N3 Ru7 C701 23.8(5)
Ru6 N3 Ru7 C701 144.4(2)
C11 N3 Ru7 C702 -75.1(7)
Ru6 N3 Ru7 C702 45.6(6)
C11 N3 Ru7 O10 -166.2(4)
Ru6 N3 Ru7 O10 -45.55(13)
C11 N3 Ru7 Ru9 -58.5(4)
Ru6 N3 Ru7 Ru9 62.13(10)
C11 N3 Ru7 Ru5 142.7(3)
Ru6 N3 Ru7 Ru5 -96.60(18)
C11 N3 Ru7 Ru6 -120.7(4)
C11 N3 Ru7 Ru8 146.9(4)
Ru6 N3 Ru7 Ru8 -92.43(11)
Ru8 Ru5 Ru7 C701 123.2(2)
Ru4 Ru5 Ru7 C701 -176.0(2)
C501 Ru5 Ru7 C702 -156.3(6)
C502 Ru5 Ru7 C702 112.4(3)
C503 Ru5 Ru7 C702 17.8(4)
Ru8 Ru5 Ru7 C702 -155.9(3)
Ru4 Ru5 Ru7 C702 -95.1(3)
C501 Ru5 Ru7 O10 -45.4(5)
C502 Ru5 Ru7 O10 -136.7(2)
C503 Ru5 Ru7 O10 128.7(3)
C702 Ru5 Ru7 O10 110.9(3)
Ru8 Ru5 Ru7 O10 -45.03(9)
Ru4 Ru5 Ru7 O10 15.78(9)
C501 Ru5 Ru7 N3 4.6(6)
C502 Ru5 Ru7 N3 -86.7(3)
C503 Ru5 Ru7 N3 178.7(3)
C702 Ru5 Ru7 N3 160.9(3)
Ru8 Ru5 Ru7 N3 4.97(19)
Ru4 Ru5 Ru7 N3 65.78(19)
C501 Ru5 Ru7 Ru9 -141.4(5)
C502 Ru5 Ru7 Ru9 127.3(2)
C503 Ru5 Ru7 Ru9 32.6(3)
C702 Ru5 Ru7 Ru9 14.9(3)
Ru8 Ru5 Ru7 Ru9 -141.04(3)
Ru4 Ru5 Ru7 Ru9 -80.23(3)
C501 Ru5 Ru7 Ru6 -60.0(5)
C502 Ru5 Ru7 Ru6 -151.3(2)
C503 Ru5 Ru7 Ru6 114.0(3)
C702 Ru5 Ru7 Ru6 96.3(3)
Ru8 Ru5 Ru7 Ru6 -59.64(2)
Ru4 Ru5 Ru7 Ru6 1.17(2)
C501 Ru5 Ru7 Ru8 -0.4(5)
C502 Ru5 Ru7 Ru8 -91.7(2)
C503 Ru5 Ru7 Ru8 173.7(3)
C702 Ru5 Ru7 Ru8 155.9(3)
Ru4 Ru5 Ru7 Ru8 60.809(13)
C602 Ru6 Ru7 C701 -3.2(4)
C601 Ru6 Ru7 C701 126.6(4)
N3 Ru6 Ru7 C701 -51.9(4)
O10 Ru6 Ru7 C701 -164.4(3)
Ru9 Ru6 Ru7 C701 42.6(3)
Ru2 Ru6 Ru7 C701 -132.8(3)
C602 Ru6 Ru7 C702 -110.3(4)
C601 Ru6 Ru7 C702 19.4(3)
N3 Ru6 Ru7 C702 -159.0(3)
O10 Ru6 Ru7 C702 88.4(3)
Ru9 Ru6 Ru7 C702 -64.6(2)
Ru2 Ru6 Ru7 C702 120.1(2)
C602 Ru6 Ru7 O10 161.2(3)
C601 Ru6 Ru7 O10 -69.0(2)
N3 Ru6 Ru7 O10 112.5(2)
Ru9 Ru6 Ru7 O10 -153.00(12)
Ru2 Ru6 Ru7 O10 31.62(12)
C602 Ru6 Ru7 N3 48.7(3)
C601 Ru6 Ru7 N3 178.4(3)
O10 Ru6 Ru7 N3 -112.5(2)
Ru9 Ru6 Ru7 N3 94.48(16)
Ru2 Ru6 Ru7 N3 -80.90(16)
C602 Ru6 Ru7 Ru9 -45.8(3)
C601 Ru6 Ru7 Ru9 84.0(2)
N3 Ru6 Ru7 Ru9 -94.48(16)
O10 Ru6 Ru7 Ru9 153.00(12)
Ru2 Ru6 Ru7 Ru9 -175.380(18)
C602 Ru6 Ru7 Ru5 -179.4(3)
C601 Ru6 Ru7 Ru5 -49.7(2)
N3 Ru6 Ru7 Ru5 131.87(16)
O10 Ru6 Ru7 Ru5 19.35(12)
Ru9 Ru6 Ru7 Ru5 -133.65(2)
Ru2 Ru6 Ru7 Ru5 50.97(2)
C602 Ru6 Ru7 Ru8 134.4(3)
C601 Ru6 Ru7 Ru8 -95.9(2)
N3 Ru6 Ru7 Ru8 85.64(16)
O10 Ru6 Ru7 Ru8 -26.88(12)
Ru9 Ru6 Ru7 Ru8 -179.878(19)
Ru2 Ru6 Ru7 Ru8 4.742(15)
Ru7 O10 Ru8 C802 40.9(2)
Ru4 O10 Ru8 C802 163.1(2)
Ru6 O10 Ru8 C802 -38.3(3)
Ru2 O10 Ru8 C802 -96.8(2)
Ru7 O10 Ru8 Ru5 -56.01(8)
Ru4 O10 Ru8 Ru5 66.19(8)
Ru6 O10 Ru8 Ru5 -135.1(3)
Ru2 O10 Ru8 Ru5 166.34(8)
Ru7 O10 Ru8 Ru4 -122.20(15)
Ru6 O10 Ru8 Ru4 158.7(3)
Ru2 O10 Ru8 Ru4 100.15(11)
Ru4 O10 Ru8 Ru7 122.20(15)
Ru6 O10 Ru8 Ru7 -79.1(2)
Ru2 O10 Ru8 Ru7 -137.66(14)
Ru7 O10 Ru8 Ru2 137.66(14)
Ru4 O10 Ru8 Ru2 -100.15(11)
Ru6 O10 Ru8 Ru2 58.5(2)
Ru7 O10 Ru8 Ru1 -174.91(9)
Ru4 O10 Ru8 Ru1 -52.71(8)
Ru6 O10 Ru8 Ru1 106.0(2)
Ru2 O10 Ru8 Ru1 47.44(6)
C501 Ru5 Ru8 C801 34.8(3)
C502 Ru5 Ru8 C801 -59.9(3)
C702 Ru5 Ru8 C801 -160.8(3)
Ru7 Ru5 Ru8 C801 -145.02(18)
Ru4 Ru5 Ru8 C801 124.14(18)
C501 Ru5 Ru8 C802 120.0(3)
C502 Ru5 Ru8 C802 25.3(3)
C702 Ru5 Ru8 Ru1 109.51(17)
Ru7 Ru5 Ru8 Ru1 125.262(19)
Ru4 Ru5 Ru8 Ru1 34.420(17)
C401 Ru4 Ru8 C801 7.6(4)
C402 Ru4 Ru8 C801 -144.8(4)
N1 Ru4 Ru8 C801 105.0(2)
O10 Ru4 Ru8 C801 -178.4(2)
Ru1 Ru4 Ru8 C801 66.7(2)
Ru5 Ru4 Ru8 C801 -78.6(2)
C401 Ru4 Ru8 C802 153.4(5)
C402 Ru4 Ru8 C802 1.0(5)
N1 Ru4 Ru8 C802 -109.2(4)
O10 Ru4 Ru8 C802 -32.6(4)
Ru1 Ru4 Ru8 C802 -147.5(4)
Ru5 Ru4 Ru8 C802 67.2(4)
C401 Ru4 Ru8 O10 -174.0(3)
C402 Ru4 Ru8 O10 33.6(4)
N1 Ru4 Ru8 O10 -76.62(17)
Ru1 Ru4 Ru8 O10 -114.94(12)
Ru5 Ru4 Ru8 O10 99.78(12)
C401 Ru4 Ru8 Ru5 86.2(3)
C402 Ru4 Ru8 Ru5 -66.2(3)
N1 Ru4 Ru8 Ru5 -176.40(12)
O10 Ru4 Ru8 Ru5 -99.78(12)
Ru1 Ru4 Ru8 Ru5 145.279(18)
C401 Ru4 Ru8 Ru7 147.9(3)
C402 Ru4 Ru8 Ru7 -4.4(3)
N1 Ru4 Ru8 Ru7 -114.67(12)
O10 Ru4 Ru8 Ru7 -38.05(12)
Ru1 Ru4 Ru8 Ru7 -152.989(16)
Ru5 Ru4 Ru8 Ru7 61.732(15)
C401 Ru4 Ru8 Ru2 -119.5(3)
C402 Ru4 Ru8 Ru2 88.1(3)
N1 Ru4 Ru8 Ru2 -22.11(12)
O10 Ru4 Ru8 Ru2 54.51(12)
Ru1 Ru4 Ru8 Ru2 -60.428(12)
Ru5 Ru4 Ru8 Ru2 154.292(17)
C401 Ru4 Ru8 Ru1 -59.1(3)
C402 Ru4 Ru8 Ru1 148.6(3)
N1 Ru4 Ru8 Ru1 38.32(12)
O10 Ru4 Ru8 Ru1 114.94(12)
Ru5 Ru4 Ru8 Ru1 -145.279(18)
C701 Ru7 Ru8 C801 -22.1(4)
C702 Ru7 Ru8 C801 81.0(4)
O10 Ru7 Ru8 C801 166.7(3)
N3 Ru7 Ru8 C801 -119.0(3)
Ru9 Ru7 Ru8 C801 -166.0(3)
Ru5 Ru7 Ru8 C801 58.0(3)
Ru6 Ru7 Ru8 C801 -165.8(3)
C701 Ru7 Ru8 C802 33.8(4)
C702 Ru7 Ru8 C802 136.9(3)
O10 Ru7 Ru8 C802 -137.3(2)
N3 Ru7 Ru8 C802 -63.0(2)
Ru9 Ru7 Ru8 C802 -110.1(2)
Ru5 Ru7 Ru8 C802 114.0(2)
Ru6 Ru7 Ru8 C802 -109.9(2)
C701 Ru7 Ru8 O10 171.2(3)
C702 Ru7 Ru8 O10 -85.8(3)
N3 Ru7 Ru8 O10 74.29(17)
Ru9 Ru7 Ru8 O10 27.26(13)
Ru5 Ru7 Ru8 O10 -108.71(12)
Ru6 Ru7 Ru8 O10 27.44(12)
C701 Ru7 Ru8 Ru5 -80.1(3)
C702 Ru7 Ru8 Ru5 22.9(2)
O10 Ru7 Ru8 Ru5 108.71(12)
N3 Ru7 Ru8 Ru5 -177.00(11)
Ru9 Ru7 Ru8 Ru5 135.97(4)
Ru6 Ru7 Ru8 Ru5 136.150(18)
C701 Ru7 Ru8 Ru4 -149.2(3)
C702 Ru7 Ru8 Ru4 -46.1(2)
O10 Ru7 Ru8 Ru4 39.62(12)
N3 Ru7 Ru8 Ru4 113.91(11)
Ru9 Ru7 Ru8 Ru4 66.88(3)
Ru5 Ru7 Ru8 Ru4 -69.086(16)
Ru6 Ru7 Ru8 Ru4 67.064(15)
C701 Ru7 Ru8 Ru2 139.2(3)
C702 Ru7 Ru8 Ru2 -117.7(2)
O10 Ru7 Ru8 Ru2 -31.95(12)
N3 Ru7 Ru8 Ru2 42.34(11)
Ru9 Ru7 Ru8 Ru2 -4.69(4)
Ru5 Ru7 Ru8 Ru2 -140.655(18)
Ru6 Ru7 Ru8 Ru2 -4.505(14)
C701 Ru7 Ru8 Ru1 178.1(3)
C702 Ru7 Ru8 Ru1 -78.9(2)
O10 Ru7 Ru8 Ru1 6.92(12)
N3 Ru7 Ru8 Ru1 81.20(12)
Ru9 Ru7 Ru8 Ru1 34.17(5)
Ru5 Ru7 Ru8 Ru1 -101.79(2)
Ru6 Ru7 Ru8 Ru1 34.36(3)
C202 Ru2 Ru8 C801 70.2(3)
C201 Ru2 Ru8 C801 170.7(6)
N1 Ru2 Ru8 C801 -96.0(3)
O10 Ru2 Ru8 C801 -167.7(3)
Ru3 Ru2 Ru8 C801 -27.6(2)
Ru1 Ru2 Ru8 C801 -50.5(2)
Ru6 Ru2 Ru8 C801 168.1(2)
C202 Ru2 Ru8 C802 -24.8(3)
C201 Ru2 Ru8 C802 75.6(6)
N1 Ru2 Ru8 C802 168.9(2)
O10 Ru2 Ru8 C802 97.2(2)
Ru3 Ru2 Ru8 C802 -122.66(18)
Ru1 Ru2 Ru8 C802 -145.56(18)
Ru6 Ru2 Ru8 C802 73.01(18)
C202 Ru2 Ru8 O10 -122.1(2)
C201 Ru2 Ru8 O10 -21.6(6)
N1 Ru2 Ru8 O10 71.70(16)
Ru3 Ru2 Ru8 O10 140.13(11)
Ru1 Ru2 Ru8 O10 117.23(11)
Ru6 Ru2 Ru8 O10 -24.20(11)
C202 Ru2 Ru8 Ru5 -140.17(18)
C201 Ru2 Ru8 Ru5 -39.7(6)
N1 Ru2 Ru8 Ru5 53.59(12)
O10 Ru2 Ru8 Ru5 -18.11(11)
Ru3 Ru2 Ru8 Ru5 122.02(3)
Ru1 Ru2 Ru8 Ru5 99.12(3)
Ru6 Ru2 Ru8 Ru5 -42.31(3)
C202 Ru2 Ru8 Ru4 -172.18(18)
C201 Ru2 Ru8 Ru4 -71.7(6)
N1 Ru2 Ru8 Ru4 21.58(12)
O10 Ru2 Ru8 Ru4 -50.12(11)
Ru3 Ru2 Ru8 Ru4 90.01(2)
Ru1 Ru2 Ru8 Ru4 67.106(14)
Ru6 Ru2 Ru8 Ru4 -74.320(15)
C202 Ru2 Ru8 Ru7 -93.25(18)
C201 Ru2 Ru8 Ru7 7.2(6)
N1 Ru2 Ru8 Ru7 100.52(12)
O10 Ru2 Ru8 Ru7 28.81(11)
Ru3 Ru2 Ru8 Ru7 168.940(19)
Ru1 Ru2 Ru8 Ru7 146.040(17)
Ru6 Ru2 Ru8 Ru7 4.614(14)
C202 Ru2 Ru8 Ru1 120.71(18)
C201 Ru2 Ru8 Ru1 -138.8(6)
N1 Ru2 Ru8 Ru1 -45.52(12)
O10 Ru2 Ru8 Ru1 -117.23(11)
Ru3 Ru2 Ru8 Ru1 22.900(18)
Ru6 Ru2 Ru8 Ru1 -141.426(17)
C101 Ru1 Ru8 C801 -77.4(4)
C102 Ru1 Ru8 C801 15.8(3)
N1 Ru1 Ru8 C801 -168.2(2)
Ru3 Ru1 Ru8 C801 121.39(19)
Ru2 Ru1 Ru8 C801 144.14(19)
Ru4 Ru1 Ru8 C801 -129.26(19)
C101 Ru1 Ru8 C802 -156.0(5)
C102 Ru1 Ru8 C802 -62.8(4)
N1 Ru1 Ru8 C802 113.2(3)
Ru3 Ru1 Ru8 C802 42.8(3)
Ru2 Ru1 Ru8 C802 65.6(3)
Ru4 Ru1 Ru8 C802 152.1(3)
C101 Ru1 Ru8 O10 94.1(4)
C102 Ru1 Ru8 O10 -172.7(2)
N1 Ru1 Ru8 O10 3.32(15)
Ru3 Ru1 Ru8 O10 -67.12(9)
Ru2 Ru1 Ru8 O10 -44.37(9)
Ru4 Ru1 Ru8 O10 42.23(9)
C101 Ru1 Ru8 Ru5 15.6(4)
C102 Ru1 Ru8 Ru5 108.73(19)
N1 Ru1 Ru8 Ru5 -75.20(12)
Ru3 Ru1 Ru8 Ru5 -145.64(2)
Ru2 Ru1 Ru8 Ru5 -122.89(2)
Ru4 Ru1 Ru8 Ru5 -36.294(18)
C101 Ru1 Ru8 Ru4 51.9(4)
C102 Ru1 Ru8 Ru4 145.03(19)
N1 Ru1 Ru8 Ru4 -38.90(12)
Ru3 Ru1 Ru8 Ru4 -109.35(2)
Ru2 Ru1 Ru8 Ru4 -86.596(15)
C101 Ru1 Ru8 Ru7 89.2(4)
C102 Ru1 Ru8 Ru7 -177.70(19)
N1 Ru1 Ru8 Ru7 -1.63(12)
Ru3 Ru1 Ru8 Ru7 -72.07(3)
Ru2 Ru1 Ru8 Ru7 -49.32(2)
Ru4 Ru1 Ru8 Ru7 37.28(2)
C101 Ru1 Ru8 Ru2 138.5(4)
C102 Ru1 Ru8 Ru2 -128.38(19)
N1 Ru1 Ru8 Ru2 47.69(12)
Ru3 Ru1 Ru8 Ru2 -22.750(17)
Ru4 Ru1 Ru8 Ru2 86.596(15)
C11 N4 Ru9 C902 125.0(4)
C15 N4 Ru9 C902 -46.8(6)
C11 N4 Ru9 C901 -136.5(5)
C15 N4 Ru9 C901 51.6(6)
C11 N4 Ru9 Ru6 26.3(4)
C15 N4 Ru9 Ru6 -145.6(6)
C11 N4 Ru9 Ru7 -37.8(4)
C15 N4 Ru9 Ru7 150.3(6)
C602 Ru6 Ru9 C903 -111.3(3)
C601 Ru6 Ru9 C903 -23.9(3)
N3 Ru6 Ru9 C903 148.3(3)
O10 Ru6 Ru9 C903 79.0(3)
Ru2 Ru6 Ru9 C903 107.9(2)
Ru7 Ru6 Ru9 C903 98.3(2)
C602 Ru6 Ru9 C902 -25.6(3)
C601 Ru6 Ru9 C902 61.8(3)
N3 Ru6 Ru9 C902 -125.9(3)
O10 Ru6 Ru9 C902 164.7(2)
Ru2 Ru6 Ru9 C902 -166.4(2)
Ru7 Ru6 Ru9 C902 -175.9(2)
C602 Ru6 Ru9 C901 157.6(8)
C601 Ru6 Ru9 C901 -115.0(8)
N3 Ru6 Ru9 C901 57.2(8)
O10 Ru6 Ru9 C901 -12.1(8)
Ru2 Ru6 Ru9 C901 16.8(8)
Ru7 Ru6 Ru9 C901 7.3(8)
C602 Ru6 Ru9 N4 64.9(2)
C601 Ru6 Ru9 N4 152.3(2)
N3 Ru6 Ru9 N4 -35.47(18)
O10 Ru6 Ru9 N4 -104.80(16)
Ru2 Ru6 Ru9 N4 -75.90(14)
Ru7 Ru6 Ru9 N4 -85.44(13)
C602 Ru6 Ru9 Ru7 150.3(2)
C601 Ru6 Ru9 Ru7 -122.29(18)
N3 Ru6 Ru9 Ru7 49.97(13)
O10 Ru6 Ru9 Ru7 -19.37(8)
Ru2 Ru6 Ru9 Ru7 9.54(4)
C701 Ru7 Ru9 C903 127.4(3)
C702 Ru7 Ru9 C903 39.6(3)
O10 Ru7 Ru9 C903 -62.1(2)
N3 Ru7 Ru9 C903 -132.7(3)
Ru5 Ru7 Ru9 C903 26.5(2)
Ru6 Ru7 Ru9 C903 -82.4(2)
Ru8 Ru7 Ru9 C903 -82.2(2)
C701 Ru7 Ru9 C902 -136.8(8)
C702 Ru7 Ru9 C902 135.3(8)
O10 Ru7 Ru9 C902 33.7(8)
N3 Ru7 Ru9 C902 -37.0(8)
Ru5 Ru7 Ru9 C902 122.2(8)
Ru6 Ru7 Ru9 C902 13.3(8)
Ru8 Ru7 Ru9 C902 13.6(8)
C701 Ru7 Ru9 C901 32.0(3)
C702 Ru7 Ru9 C901 -55.9(3)
O10 Ru7 Ru9 C901 -157.5(2)
N3 Ru7 Ru9 C901 131.9(3)
Ru5 Ru7 Ru9 C901 -69.0(2)
Ru6 Ru7 Ru9 C901 -177.8(2)
Ru8 Ru7 Ru9 C901 -177.6(2)
C701 Ru7 Ru9 N4 -61.6(3)
C702 Ru7 Ru9 N4 -149.4(3)
O10 Ru7 Ru9 N4 108.94(15)
N3 Ru7 Ru9 N4 38.31(17)
Ru5 Ru7 Ru9 N4 -162.52(13)
Ru6 Ru7 Ru9 N4 88.61(12)
Ru8 Ru7 Ru9 N4 88.83(13)
C701 Ru7 Ru9 Ru6 -150.2(2)
C702 Ru7 Ru9 Ru6 122.0(2)
O10 Ru7 Ru9 Ru6 20.33(9)
N3 Ru7 Ru9 Ru6 -50.30(12)
Ru5 Ru7 Ru9 Ru6 108.87(3)
Ru8 Ru7 Ru9 Ru6 0.22(3)
